data_7026233
loop_
_publ_author_name
'Boutadla, Youcef'
'Davies, David L.'
'Al-Duaij, Omar'
'Fawcett, John'
'Jones, Rachel C.'
'Singh, Kuldip'

_publ_section_title
;
 Alkyne insertion into cyclometallated pyrazole and imine complexes of
 iridium, rhodium and ruthenium; relevance to catalytic formation of
 carbo- and heterocycles.
;
_journal_issue 43
_journal_name_full 'Dalton transactions (Cambridge, England : 2003)'
_journal_page_first 10447
_journal_page_last 10457
_journal_paper_doi 10.1039/c0dt00280a
_journal_volume 39
_journal_year 2010
_chemical_formula_moiety 'C33 H32 Cl Ir N2,C H Cl3'
_chemical_formula_sum 'C34 H33 Cl4 Ir N2'
_chemical_formula_weight 803.62
_chemical_name_systematic
;
?
;
_space_group_IT_number 14
_symmetry_cell_setting monoclinic
_symmetry_space_group_name_Hall '-P 2yn'
_symmetry_space_group_name_H-M 'P 1 21/n 1'
_atom_sites_solution_hydrogens geom
_atom_sites_solution_primary direct
_atom_sites_solution_secondary difmap
_audit_creation_method SHELXL-97
_cell_angle_alpha 90.00
_cell_angle_beta 99.493(3)
_cell_angle_gamma 90.00
_cell_formula_units_Z 4
_cell_length_a 12.990(2)
_cell_length_b 15.877(3)
_cell_length_c 15.564(3)
_cell_measurement_reflns_used 825
_cell_measurement_temperature 150(2)
_cell_measurement_theta_max 22.839
_cell_measurement_theta_min 2.289
_cell_volume 3166.0(10)
_computing_cell_refinement 'Bruker SMART'
_computing_data_collection 'Bruker SMART'
_computing_data_reduction 'Bruker SHELXTL'
_computing_molecular_graphics 'Bruker SHELXTL'
_computing_publication_material 'Bruker SHELXTL'
_computing_structure_refinement 'SHELXL-97 (Sheldrick, 1997)'
_computing_structure_solution 'SHELXS-97 (Sheldrick, 1990)'
_diffrn_ambient_temperature 150(2)
_diffrn_measured_fraction_theta_full 0.999
_diffrn_measured_fraction_theta_max 0.999
_diffrn_measurement_device_type 'Bruker Apex 2000 CCD area detector'
_diffrn_measurement_method 'phi and omega scans'
_diffrn_radiation_monochromator graphite
_diffrn_radiation_source 'fine-focus sealed tube'
_diffrn_radiation_type MoK\a
_diffrn_radiation_wavelength 0.71073
_diffrn_reflns_av_R_equivalents 0.0956
_diffrn_reflns_av_sigmaI/netI 0.0925
_diffrn_reflns_limit_h_max 16
_diffrn_reflns_limit_h_min -15
_diffrn_reflns_limit_k_max 19
_diffrn_reflns_limit_k_min -19
_diffrn_reflns_limit_l_max 19
_diffrn_reflns_limit_l_min -18
_diffrn_reflns_number 24390
_diffrn_reflns_theta_full 26.00
_diffrn_reflns_theta_max 26.00
_diffrn_reflns_theta_min 1.85
_exptl_absorpt_coefficient_mu 4.582
_exptl_absorpt_correction_T_max 0.802
_exptl_absorpt_correction_T_min 0.584
_exptl_absorpt_correction_type empirical
_exptl_absorpt_process_details
;
absorption correction based on 8922 reflections(SADABS);Rint 0.1476 before
correction and 0.0523 after.
;
_exptl_crystal_colour orange
_exptl_crystal_density_diffrn 1.686
_exptl_crystal_density_method 'not measured'
_exptl_crystal_description plate
_exptl_crystal_F_000 1584
_exptl_crystal_size_max 0.25
_exptl_crystal_size_mid 0.16
_exptl_crystal_size_min 0.05
_refine_diff_density_max 1.447
_refine_diff_density_min -1.283
_refine_diff_density_rms 0.163
_refine_ls_extinction_method none
_refine_ls_goodness_of_fit_ref 0.899
_refine_ls_hydrogen_treatment constr
_refine_ls_matrix_type full
_refine_ls_number_parameters 375
_refine_ls_number_reflns 6211
_refine_ls_number_restraints 0
_refine_ls_restrained_S_all 0.899
_refine_ls_R_factor_all 0.0648
_refine_ls_R_factor_gt 0.0419
_refine_ls_shift/su_max 0.001
_refine_ls_shift/su_mean 0.000
_refine_ls_structure_factor_coef Fsqd
_refine_ls_weighting_details 'calc w=1/[\s^2^(Fo^2^)+(0.0219P)^2^+0.0000P] where P=(Fo^2^+2Fc^2^)/3'
_refine_ls_weighting_scheme calc
_refine_ls_wR_factor_gt 0.0714
_refine_ls_wR_factor_ref 0.0770
_reflns_number_gt 4583
_reflns_number_total 6211
_reflns_threshold_expression >2sigma(I)
_cod_data_source_file c0dt00280a.txt
_cod_data_source_block 09091
_cod_depositor_comments
;
The following automatic conversions were performed:

'_symmetry_cell_setting' value 'Monoclinic' changed to 'monoclinic'
according to /home/saulius/struct/CIF-dictionaries/cif_core.dic
dictionary named 'cif_core.dic' version 2.4.2 from 2011-04-26.

Automatic conversion script
Id: cif_fix_values 1891 2012-01-12 08:04:46Z andrius 
;
_cod_original_cell_volume 3166.0(9)
_cod_original_sg_symbol_H-M P2(1)/n
_cod_database_code 7026233

loop_
_symmetry_equiv_pos_as_xyz
'x, y, z'
'-x+1/2, y+1/2, -z+1/2'
'-x, -y, -z'
'x-1/2, -y-1/2, z-1/2'

loop_
_atom_site_label
_atom_site_type_symbol
_atom_site_fract_x
_atom_site_fract_y
_atom_site_fract_z
_atom_site_U_iso_or_equiv
_atom_site_adp_type
_atom_site_occupancy
_atom_site_symmetry_multiplicity
_atom_site_calc_flag
_atom_site_refinement_flags
Ir1 Ir 0.047777(19) 0.828059(14) 0.232611(15) 0.01981(8) Uani 1 1 d .
Cl1 Cl -0.03299(12) 0.70588(9) 0.15570(10) 0.0271(4) Uani 1 1 d .
N1 N 0.1392(4) 0.7428(3) 0.3143(3) 0.0229(12) Uani 1 1 d .
N2 N 0.2382(4) 0.7588(3) 0.3559(3) 0.0238(12) Uani 1 1 d .
C1 C 0.1691(4) 0.8201(3) 0.1620(3) 0.0210(13) Uani 1 1 d .
C2 C 0.2674(5) 0.8443(3) 0.1917(4) 0.0229(14) Uani 1 1 d .
C3 C 0.3032(4) 0.8795(4) 0.2814(4) 0.0229(14) Uani 1 1 d .
C4 C 0.2884(4) 0.8389(4) 0.3572(4) 0.0241(14) Uani 1 1 d .
C5 C 0.1185(5) 0.6645(4) 0.3340(4) 0.0268(14) Uani 1 1 d .
H5 H 0.0550 0.6360 0.3131 0.032 Uiso 1 1 calc R
C6 C 0.2021(5) 0.6294(4) 0.3894(4) 0.0298(15) Uani 1 1 d .
H6 H 0.2066 0.5744 0.4138 0.036 Uiso 1 1 calc R
C7 C 0.2768(5) 0.6910(4) 0.4013(4) 0.0277(15) Uani 1 1 d .
H7 H 0.3441 0.6865 0.4358 0.033 Uiso 1 1 calc R
C8 C 0.3291(5) 0.8708(4) 0.4398(4) 0.0285(15) Uani 1 1 d .
H8 H 0.3187 0.8413 0.4908 0.034 Uiso 1 1 calc R
C9 C 0.3838(5) 0.9445(4) 0.4463(4) 0.0307(16) Uani 1 1 d .
H9 H 0.4111 0.9666 0.5022 0.037 Uiso 1 1 calc R
C10 C 0.3995(5) 0.9868(4) 0.3735(4) 0.0325(16) Uani 1 1 d .
H10 H 0.4366 1.0386 0.3785 0.039 Uiso 1 1 calc R
C11 C 0.3613(5) 0.9539(4) 0.2923(4) 0.0286(15) Uani 1 1 d .
H11 H 0.3750 0.9830 0.2421 0.034 Uiso 1 1 calc R
C12 C 0.1495(4) 0.7773(4) 0.0755(4) 0.0211(14) Uani 1 1 d .
C13 C 0.0840(5) 0.8110(4) 0.0047(4) 0.0255(15) Uani 1 1 d .
H13 H 0.0515 0.8638 0.0108 0.031 Uiso 1 1 calc R
C14 C 0.0642(5) 0.7698(4) -0.0751(4) 0.0329(16) Uani 1 1 d .
H14 H 0.0206 0.7951 -0.1232 0.039 Uiso 1 1 calc R
C15 C 0.1079(5) 0.6924(4) -0.0843(4) 0.0325(17) Uani 1 1 d .
H15 H 0.0924 0.6626 -0.1378 0.039 Uiso 1 1 calc R
C16 C 0.1748(5) 0.6581(4) -0.0146(4) 0.0332(16) Uani 1 1 d .
H16 H 0.2072 0.6053 -0.0207 0.040 Uiso 1 1 calc R
C17 C 0.1945(5) 0.7006(4) 0.0635(4) 0.0290(15) Uani 1 1 d .
H17 H 0.2406 0.6762 0.1106 0.035 Uiso 1 1 calc R
C18 C 0.3566(5) 0.8393(4) 0.1411(4) 0.0259(15) Uani 1 1 d .
C19 C 0.3550(6) 0.8811(4) 0.0621(4) 0.0392(18) Uani 1 1 d .
H19 H 0.2954 0.9130 0.0379 0.047 Uiso 1 1 calc R
C20 C 0.4399(7) 0.8765(5) 0.0189(5) 0.054(2) Uani 1 1 d .
H20 H 0.4386 0.9055 -0.0347 0.065 Uiso 1 1 calc R
C21 C 0.5258(6) 0.8299(6) 0.0535(5) 0.062(3) Uani 1 1 d .
H21 H 0.5840 0.8274 0.0237 0.074 Uiso 1 1 calc R
C22 C 0.5288(6) 0.7872(5) 0.1300(5) 0.055(2) Uani 1 1 d .
H22 H 0.5878 0.7539 0.1526 0.065 Uiso 1 1 calc R
C23 C 0.4451(5) 0.7929(4) 0.1743(4) 0.0387(18) Uani 1 1 d .
H23 H 0.4481 0.7646 0.2284 0.046 Uiso 1 1 calc R
C24 C 0.0437(5) 0.9471(4) 0.3013(4) 0.0324(16) Uani 1 1 d .
C25 C -0.0297(5) 0.8925(4) 0.3321(4) 0.0325(16) Uani 1 1 d .
C26 C -0.1060(5) 0.8712(4) 0.2634(5) 0.0317(16) Uani 1 1 d .
C27 C -0.0811(5) 0.9104(4) 0.1850(4) 0.0265(15) Uani 1 1 d .
C28 C 0.0109(5) 0.9588(4) 0.2097(4) 0.0313(16) Uani 1 1 d .
C29 C 0.1221(6) 1.0020(5) 0.3566(6) 0.071(3) Uani 1 1 d .
H29A H 0.0876 1.0530 0.3731 0.106 Uiso 1 1 calc R
H29B H 0.1773 1.0177 0.3235 0.106 Uiso 1 1 calc R
H29C H 0.1528 0.9712 0.4092 0.106 Uiso 1 1 calc R
C30 C -0.0253(7) 0.8673(5) 0.4259(4) 0.063(3) Uani 1 1 d .
H30A H -0.0539 0.9128 0.4574 0.095 Uiso 1 1 calc R
H30B H 0.0473 0.8567 0.4524 0.095 Uiso 1 1 calc R
H30C H -0.0666 0.8160 0.4289 0.095 Uiso 1 1 calc R
C31 C -0.1983(5) 0.8165(5) 0.2674(6) 0.063(3) Uani 1 1 d .
H31A H -0.1829 0.7783 0.3173 0.095 Uiso 1 1 calc R
H31B H -0.2142 0.7835 0.2136 0.095 Uiso 1 1 calc R
H31C H -0.2585 0.8517 0.2739 0.095 Uiso 1 1 calc R
C32 C -0.1481(6) 0.9065(5) 0.0979(4) 0.059(2) Uani 1 1 d .
H32A H -0.1136 0.9361 0.0552 0.088 Uiso 1 1 calc R
H32B H -0.2154 0.9334 0.1008 0.088 Uiso 1 1 calc R
H32C H -0.1596 0.8476 0.0803 0.088 Uiso 1 1 calc R
C33 C 0.0618(7) 1.0163(4) 0.1529(6) 0.068(3) Uani 1 1 d .
H33A H 0.0393 1.0010 0.0917 0.102 Uiso 1 1 calc R
H33B H 0.1378 1.0109 0.1677 0.102 Uiso 1 1 calc R
H33C H 0.0415 1.0746 0.1622 0.102 Uiso 1 1 calc R
C34 C 0.7917(6) 0.5803(4) 0.2331(5) 0.045(2) Uani 1 1 d .
H34 H 0.8335 0.6305 0.2210 0.054 Uiso 1 1 calc R
Cl2 Cl 0.71063(17) 0.61012(12) 0.30707(14) 0.0590(6) Uani 1 1 d .
Cl3 Cl 0.7193(2) 0.54664(15) 0.13570(14) 0.0806(8) Uani 1 1 d .
Cl4 Cl 0.87878(17) 0.50124(13) 0.27987(17) 0.0720(7) Uani 1 1 d .

loop_
_atom_site_aniso_label
_atom_site_aniso_U_11
_atom_site_aniso_U_22
_atom_site_aniso_U_33
_atom_site_aniso_U_23
_atom_site_aniso_U_13
_atom_site_aniso_U_12
Ir1 0.01994(13) 0.01761(12) 0.02141(13) -0.00118(12) 0.00200(9) 0.00032(12)
Cl1 0.0272(9) 0.0235(8) 0.0308(9) -0.0067(7) 0.0049(7) -0.0043(7)
N1 0.023(3) 0.021(3) 0.025(3) 0.004(2) 0.003(2) 0.003(2)
N2 0.026(3) 0.022(3) 0.023(3) 0.005(2) 0.003(2) 0.002(2)
C1 0.027(3) 0.017(3) 0.019(3) 0.007(3) 0.003(3) 0.002(3)
C2 0.029(4) 0.018(3) 0.021(3) 0.004(3) 0.005(3) 0.001(3)
C3 0.016(3) 0.025(3) 0.028(4) 0.002(3) 0.005(3) 0.000(3)
C4 0.018(3) 0.029(4) 0.024(3) -0.001(3) 0.001(3) 0.000(3)
C5 0.025(3) 0.022(3) 0.034(4) 0.000(3) 0.008(3) -0.004(3)
C6 0.031(4) 0.025(4) 0.032(4) 0.011(3) 0.002(3) 0.003(3)
C7 0.025(4) 0.030(4) 0.025(3) 0.008(3) -0.003(3) 0.007(3)
C8 0.024(4) 0.040(4) 0.021(3) -0.001(3) 0.004(3) -0.003(3)
C9 0.025(4) 0.044(4) 0.021(4) -0.013(3) -0.004(3) -0.002(3)
C10 0.020(4) 0.034(4) 0.041(4) -0.009(3) -0.002(3) -0.007(3)
C11 0.023(4) 0.027(4) 0.033(4) 0.004(3) -0.002(3) 0.000(3)
C12 0.014(3) 0.024(3) 0.026(3) 0.000(3) 0.005(3) -0.005(3)
C13 0.028(4) 0.022(4) 0.027(3) -0.004(3) 0.005(3) -0.003(3)
C14 0.031(4) 0.041(4) 0.025(4) 0.000(3) -0.002(3) 0.003(3)
C15 0.033(4) 0.039(4) 0.027(4) -0.015(3) 0.010(3) -0.009(3)
C16 0.037(4) 0.027(4) 0.039(4) -0.006(3) 0.015(3) 0.000(3)
C17 0.027(4) 0.030(4) 0.028(4) 0.000(3) 0.001(3) 0.002(3)
C18 0.026(4) 0.027(4) 0.025(3) -0.007(3) 0.003(3) -0.013(3)
C19 0.045(5) 0.042(4) 0.033(4) -0.002(3) 0.012(4) -0.012(4)
C20 0.067(6) 0.064(6) 0.036(5) -0.001(4) 0.023(4) -0.029(5)
C21 0.037(5) 0.100(7) 0.053(5) -0.031(6) 0.024(4) -0.021(5)
C22 0.029(5) 0.090(7) 0.044(5) -0.017(5) 0.005(4) 0.005(4)
C23 0.031(4) 0.059(5) 0.026(4) -0.004(3) 0.004(3) 0.002(4)
C24 0.028(4) 0.026(4) 0.040(4) -0.021(3) -0.001(3) 0.005(3)
C25 0.037(4) 0.032(4) 0.030(4) -0.001(3) 0.010(3) 0.015(3)
C26 0.022(4) 0.021(4) 0.056(5) -0.002(3) 0.015(3) 0.003(3)
C27 0.023(4) 0.025(4) 0.027(4) -0.008(3) -0.005(3) 0.010(3)
C28 0.039(4) 0.012(3) 0.046(4) 0.006(3) 0.017(3) 0.006(3)
C29 0.043(5) 0.056(6) 0.104(7) -0.054(5) -0.014(5) 0.008(4)
C30 0.101(7) 0.061(5) 0.032(4) 0.006(4) 0.024(5) 0.043(5)
C31 0.032(4) 0.046(5) 0.121(8) -0.017(5) 0.037(5) -0.003(4)
C32 0.060(5) 0.070(6) 0.038(5) -0.014(4) -0.016(4) 0.041(5)
C33 0.091(7) 0.024(4) 0.107(7) 0.022(5) 0.069(6) 0.010(4)
C34 0.050(5) 0.026(4) 0.065(5) -0.007(4) 0.025(4) -0.014(3)
Cl2 0.0686(15) 0.0429(12) 0.0746(15) -0.0009(11) 0.0386(12) -0.0037(10)
Cl3 0.109(2) 0.0772(17) 0.0573(15) -0.0047(12) 0.0174(14) -0.0413(15)
Cl4 0.0570(14) 0.0448(13) 0.118(2) 0.0010(13) 0.0260(13) 0.0006(11)

loop_
_atom_type_symbol
_atom_type_description
_atom_type_scat_dispersion_real
_atom_type_scat_dispersion_imag
_atom_type_scat_source
C C 0.0033 0.0016 'International Tables Vol C Tables 4.2.6.8 and 6.1.1.4'
H H 0.0000 0.0000 'International Tables Vol C Tables 4.2.6.8 and 6.1.1.4'
N N 0.0061 0.0033 'International Tables Vol C Tables 4.2.6.8 and 6.1.1.4'
Cl Cl 0.1484 0.1585 'International Tables Vol C Tables 4.2.6.8 and 6.1.1.4'
Ir Ir -1.4442 7.9887 'International Tables Vol C Tables 4.2.6.8 and 6.1.1.4'

loop_
_geom_angle_atom_site_label_1
_geom_angle_atom_site_label_2
_geom_angle_atom_site_label_3
_geom_angle
C1 Ir1 N1 82.9(2)
C1 Ir1 C28 98.0(2)
N1 Ir1 C28 144.8(2)
C1 Ir1 C27 118.1(2)
N1 Ir1 C27 159.0(2)
C28 Ir1 C27 38.5(2)
C1 Ir1 C24 113.4(2)
N1 Ir1 C24 108.8(2)
C28 Ir1 C24 38.6(2)
C27 Ir1 C24 64.0(2)
C1 Ir1 C25 150.2(2)
N1 Ir1 C25 98.7(2)
C28 Ir1 C25 63.7(2)
C27 Ir1 C25 63.1(2)
C24 Ir1 C25 37.8(2)
C1 Ir1 C26 156.6(2)
N1 Ir1 C26 120.4(2)
C28 Ir1 C26 63.7(2)
C27 Ir1 C26 38.6(2)
C24 Ir1 C26 62.2(2)
C25 Ir1 C26 35.9(2)
C1 Ir1 Cl1 89.67(16)
N1 Ir1 Cl1 86.45(14)
C28 Ir1 Cl1 128.68(19)
C27 Ir1 Cl1 93.84(16)
C24 Ir1 Cl1 153.30(17)
C25 Ir1 Cl1 120.12(19)
C26 Ir1 Cl1 91.25(17)
C5 N1 N2 106.1(5)
C5 N1 Ir1 129.5(4)
N2 N1 Ir1 124.4(4)
C7 N2 N1 110.0(5)
C7 N2 C4 125.3(5)
N1 N2 C4 124.4(5)
C2 C1 C12 116.9(5)
C2 C1 Ir1 124.4(4)
C12 C1 Ir1 118.4(4)
C1 C2 C3 123.9(5)
C1 C2 C18 125.1(5)
C3 C2 C18 111.0(5)
C4 C3 C11 116.0(6)
C4 C3 C2 123.5(5)
C11 C3 C2 120.3(5)
C3 C4 C8 121.9(6)
C3 C4 N2 122.0(5)
C8 C4 N2 115.9(5)
N1 C5 C6 110.8(5)
N1 C5 H5 124.6
C6 C5 H5 124.6
C7 C6 C5 105.2(5)
C7 C6 H6 127.4
C5 C6 H6 127.4
N2 C7 C6 107.9(5)
N2 C7 H7 126.0
C6 C7 H7 126.0
C9 C8 C4 119.4(6)
C9 C8 H8 120.3
C4 C8 H8 120.3
C10 C9 C8 120.6(6)
C10 C9 H9 119.7
C8 C9 H9 119.7
C9 C10 C11 119.7(6)
C9 C10 H10 120.2
C11 C10 H10 120.2
C10 C11 C3 122.4(6)
C10 C11 H11 118.8
C3 C11 H11 118.8
C17 C12 C13 116.9(5)
C17 C12 C1 120.8(5)
C13 C12 C1 122.3(5)
C12 C13 C14 121.8(6)
C12 C13 H13 119.1
C14 C13 H13 119.1
C15 C14 C13 119.8(6)
C15 C14 H14 120.1
C13 C14 H14 120.1
C14 C15 C16 119.2(6)
C14 C15 H15 120.4
C16 C15 H15 120.4
C17 C16 C15 120.0(6)
C17 C16 H16 120.0
C15 C16 H16 120.0
C12 C17 C16 122.2(6)
C12 C17 H17 118.9
C16 C17 H17 118.9
C23 C18 C19 118.1(6)
C23 C18 C2 119.6(5)
C19 C18 C2 122.3(6)
C20 C19 C18 120.4(7)
C20 C19 H19 119.8
C18 C19 H19 119.8
C21 C20 C19 119.9(7)
C21 C20 H20 120.0
C19 C20 H20 120.0
C22 C21 C20 120.9(7)
C22 C21 H21 119.5
C20 C21 H21 119.5
C21 C22 C23 119.4(8)
C21 C22 H22 120.3
C23 C22 H22 120.3
C22 C23 C18 121.3(7)
C22 C23 H23 119.4
C18 C23 H23 119.4
C25 C24 C28 107.9(6)
C25 C24 C29 126.1(7)
C28 C24 C29 123.9(7)
C25 C24 Ir1 73.1(4)
C28 C24 Ir1 69.6(3)
C29 C24 Ir1 135.8(5)
C26 C25 C24 108.9(6)
C26 C25 C30 126.5(7)
C24 C25 C30 124.5(7)
C26 C25 Ir1 72.4(4)
C24 C25 Ir1 69.1(3)
C30 C25 Ir1 127.1(4)
C25 C26 C27 108.4(6)
C25 C26 C31 126.3(7)
C27 C26 C31 125.2(7)
C25 C26 Ir1 71.7(4)
C27 C26 Ir1 67.7(3)
C31 C26 Ir1 125.7(4)
C28 C27 C26 107.4(5)
C28 C27 C32 127.6(7)
C26 C27 C32 124.7(6)
C28 C27 Ir1 70.4(3)
C26 C27 Ir1 73.7(3)
C32 C27 Ir1 126.4(4)
C27 C28 C24 107.4(6)
C27 C28 C33 127.1(7)
C24 C28 C33 125.4(7)
C27 C28 Ir1 71.1(3)
C24 C28 Ir1 71.8(3)
C33 C28 Ir1 125.4(4)
C24 C29 H29A 109.5
C24 C29 H29B 109.5
H29A C29 H29B 109.5
C24 C29 H29C 109.5
H29A C29 H29C 109.5
H29B C29 H29C 109.5
C25 C30 H30A 109.5
C25 C30 H30B 109.5
H30A C30 H30B 109.5
C25 C30 H30C 109.5
H30A C30 H30C 109.5
H30B C30 H30C 109.5
C26 C31 H31A 109.5
C26 C31 H31B 109.5
H31A C31 H31B 109.5
C26 C31 H31C 109.5
H31A C31 H31C 109.5
H31B C31 H31C 109.5
C27 C32 H32A 109.5
C27 C32 H32B 109.5
H32A C32 H32B 109.5
C27 C32 H32C 109.5
H32A C32 H32C 109.5
H32B C32 H32C 109.5
C28 C33 H33A 109.5
C28 C33 H33B 109.5
H33A C33 H33B 109.5
C28 C33 H33C 109.5
H33A C33 H33C 109.5
H33B C33 H33C 109.5
Cl3 C34 Cl2 111.1(4)
Cl3 C34 Cl4 111.1(4)
Cl2 C34 Cl4 109.6(4)
Cl3 C34 H34 108.3
Cl2 C34 H34 108.3
Cl4 C34 H34 108.3

loop_
_geom_bond_atom_site_label_1
_geom_bond_atom_site_label_2
_geom_bond_distance
Ir1 C1 2.069(6)
Ir1 N1 2.088(5)
Ir1 C28 2.147(6)
Ir1 C27 2.156(6)
Ir1 C24 2.177(6)
Ir1 C25 2.229(6)
Ir1 C26 2.238(6)
Ir1 Cl1 2.4254(15)
N1 C5 1.319(7)
N1 N2 1.365(6)
N2 C7 1.339(7)
N2 C4 1.428(7)
C1 C2 1.341(8)
C1 C12 1.492(8)
C2 C3 1.505(8)
C2 C18 1.507(8)
C3 C4 1.385(8)
C3 C11 1.397(8)
C4 C8 1.401(8)
C5 C6 1.387(8)
C5 H5 0.9500
C6 C7 1.368(8)
C6 H6 0.9500
C7 H7 0.9500
C8 C9 1.365(8)
C8 H8 0.9500
C9 C10 1.361(8)
C9 H9 0.9500
C10 C11 1.381(8)
C10 H10 0.9500
C11 H11 0.9500
C12 C17 1.377(8)
C12 C13 1.384(7)
C13 C14 1.391(8)
C13 H13 0.9500
C14 C15 1.371(8)
C14 H14 0.9500
C15 C16 1.385(8)
C15 H15 0.9500
C16 C17 1.377(8)
C16 H16 0.9500
C17 H17 0.9500
C18 C23 1.391(9)
C18 C19 1.395(8)
C19 C20 1.385(9)
C19 H19 0.9500
C20 C21 1.372(11)
C20 H20 0.9500
C21 C22 1.365(11)
C21 H21 0.9500
C22 C23 1.382(9)
C22 H22 0.9500
C23 H23 0.9500
C24 C25 1.428(9)
C24 C28 1.431(9)
C24 C29 1.499(8)
C25 C26 1.375(9)
C25 C30 1.505(9)
C26 C27 1.453(9)
C26 C31 1.490(9)
C27 C28 1.420(8)
C27 C32 1.487(8)
C28 C33 1.498(8)
C29 H29A 0.9800
C29 H29B 0.9800
C29 H29C 0.9800
C30 H30A 0.9800
C30 H30B 0.9800
C30 H30C 0.9800
C31 H31A 0.9800
C31 H31B 0.9800
C31 H31C 0.9800
C32 H32A 0.9800
C32 H32B 0.9800
C32 H32C 0.9800
C33 H33A 0.9800
C33 H33B 0.9800
C33 H33C 0.9800
C34 Cl3 1.732(7)
C34 Cl2 1.748(7)
C34 Cl4 1.764(7)
C34 H34 1.0000

loop_
_geom_torsion_atom_site_label_1
_geom_torsion_atom_site_label_2
_geom_torsion_atom_site_label_3
_geom_torsion_atom_site_label_4
_geom_torsion
C1 Ir1 N1 C5 -116.9(5)
C28 Ir1 N1 C5 149.2(5)
C27 Ir1 N1 C5 64.7(8)
C24 Ir1 N1 C5 130.8(5)
C25 Ir1 N1 C5 93.2(5)
C26 Ir1 N1 C5 62.6(6)
Cl1 Ir1 N1 C5 -26.8(5)
C1 Ir1 N1 N2 60.2(4)
C28 Ir1 N1 N2 -33.8(6)
C27 Ir1 N1 N2 -118.2(6)
C24 Ir1 N1 N2 -52.2(5)
C25 Ir1 N1 N2 -89.8(5)
C26 Ir1 N1 N2 -120.3(4)
Cl1 Ir1 N1 N2 150.3(4)
C5 N1 N2 C7 -0.7(6)
Ir1 N1 N2 C7 -178.3(4)
C5 N1 N2 C4 -175.1(5)
Ir1 N1 N2 C4 7.2(7)
N1 Ir1 C1 C2 -63.3(5)
C28 Ir1 C1 C2 81.2(5)
C27 Ir1 C1 C2 116.1(5)
C24 Ir1 C1 C2 44.2(6)
C25 Ir1 C1 C2 31.9(8)
C26 Ir1 C1 C2 117.9(6)
Cl1 Ir1 C1 C2 -149.7(5)
N1 Ir1 C1 C12 110.7(4)
C28 Ir1 C1 C12 -104.9(4)
C27 Ir1 C1 C12 -70.0(5)
C24 Ir1 C1 C12 -141.9(4)
C25 Ir1 C1 C12 -154.1(4)
C26 Ir1 C1 C12 -68.2(8)
Cl1 Ir1 C1 C12 24.2(4)
C12 C1 C2 C3 -173.1(5)
Ir1 C1 C2 C3 0.9(8)
C12 C1 C2 C18 6.2(9)
Ir1 C1 C2 C18 -179.7(4)
C1 C2 C3 C4 54.1(8)
C18 C2 C3 C4 -125.3(6)
C1 C2 C3 C11 -130.7(6)
C18 C2 C3 C11 49.9(7)
C11 C3 C4 C8 0.2(9)
C2 C3 C4 C8 175.5(5)
C11 C3 C4 N2 -174.7(5)
C2 C3 C4 N2 0.6(9)
C7 N2 C4 C3 127.9(6)
N1 N2 C4 C3 -58.5(8)
C7 N2 C4 C8 -47.3(8)
N1 N2 C4 C8 126.3(6)
N2 N1 C5 C6 1.1(7)
Ir1 N1 C5 C6 178.5(4)
N1 C5 C6 C7 -1.0(7)
N1 N2 C7 C6 0.0(7)
C4 N2 C7 C6 174.4(5)
C5 C6 C7 N2 0.6(7)
C3 C4 C8 C9 0.9(9)
N2 C4 C8 C9 176.1(5)
C4 C8 C9 C10 -0.4(10)
C8 C9 C10 C11 -1.1(10)
C9 C10 C11 C3 2.3(10)
C4 C3 C11 C10 -1.8(9)
C2 C3 C11 C10 -177.3(6)
C2 C1 C12 C17 64.3(8)
Ir1 C1 C12 C17 -110.1(6)
C2 C1 C12 C13 -117.5(6)
Ir1 C1 C12 C13 68.1(7)
C17 C12 C13 C14 -0.1(9)
C1 C12 C13 C14 -178.4(6)
C12 C13 C14 C15 2.0(10)
C13 C14 C15 C16 -2.8(10)
C14 C15 C16 C17 1.9(9)
C13 C12 C17 C16 -0.8(9)
C1 C12 C17 C16 177.5(6)
C15 C16 C17 C12 0.0(10)
C1 C2 C18 C23 -121.7(7)
C3 C2 C18 C23 57.7(7)
C1 C2 C18 C19 59.6(9)
C3 C2 C18 C19 -121.0(6)
C23 C18 C19 C20 -0.3(10)
C2 C18 C19 C20 178.4(6)
C18 C19 C20 C21 0.5(11)
C19 C20 C21 C22 0.5(12)
C20 C21 C22 C23 -1.7(12)
C21 C22 C23 C18 1.9(11)
C19 C18 C23 C22 -0.9(10)
C2 C18 C23 C22 -179.6(6)
C1 Ir1 C24 C25 -170.1(3)
N1 Ir1 C24 C25 -79.8(4)
C28 Ir1 C24 C25 117.2(5)
C27 Ir1 C24 C25 78.8(4)
C26 Ir1 C24 C25 35.4(4)
Cl1 Ir1 C24 C25 42.2(6)
C1 Ir1 C24 C28 72.7(4)
N1 Ir1 C24 C28 163.0(4)
C27 Ir1 C24 C28 -38.4(4)
C25 Ir1 C24 C28 -117.2(5)
C26 Ir1 C24 C28 -81.8(4)
Cl1 Ir1 C24 C28 -75.0(6)
C1 Ir1 C24 C29 -45.4(9)
N1 Ir1 C24 C29 44.9(9)
C28 Ir1 C24 C29 -118.1(10)
C27 Ir1 C24 C29 -156.5(9)
C25 Ir1 C24 C29 124.7(10)
C26 Ir1 C24 C29 160.1(9)
Cl1 Ir1 C24 C29 166.9(6)
C28 C24 C25 C26 -0.6(7)
C29 C24 C25 C26 163.4(6)
Ir1 C24 C25 C26 -61.8(4)
C28 C24 C25 C30 -177.5(6)
C29 C24 C25 C30 -13.5(10)
Ir1 C24 C25 C30 121.3(6)
C28 C24 C25 Ir1 61.2(4)
C29 C24 C25 Ir1 -134.9(7)
C1 Ir1 C25 C26 137.5(5)
N1 Ir1 C25 C26 -131.5(4)
C28 Ir1 C25 C26 80.7(4)
C27 Ir1 C25 C26 37.4(4)
C24 Ir1 C25 C26 119.0(6)
Cl1 Ir1 C25 C26 -40.6(4)
C1 Ir1 C25 C24 18.5(6)
N1 Ir1 C25 C24 109.5(4)
C28 Ir1 C25 C24 -38.3(4)
C27 Ir1 C25 C24 -81.6(4)
C26 Ir1 C25 C24 -119.0(6)
Cl1 Ir1 C25 C24 -159.6(3)
C1 Ir1 C25 C30 -99.6(8)
N1 Ir1 C25 C30 -8.6(7)
C28 Ir1 C25 C30 -156.4(8)
C27 Ir1 C25 C30 160.3(8)
C24 Ir1 C25 C30 -118.1(8)
C26 Ir1 C25 C30 122.9(9)
Cl1 Ir1 C25 C30 82.3(7)
C24 C25 C26 C27 1.8(7)
C30 C25 C26 C27 178.6(6)
Ir1 C25 C26 C27 -57.9(4)
C24 C25 C26 C31 -178.9(6)
C30 C25 C26 C31 -2.1(11)
Ir1 C25 C26 C31 121.4(6)
C24 C25 C26 Ir1 59.7(4)
C30 C25 C26 Ir1 -123.5(7)
C1 Ir1 C26 C25 -122.2(6)
N1 Ir1 C26 C25 59.1(4)
C28 Ir1 C26 C25 -80.9(4)
C27 Ir1 C26 C25 -119.7(5)
C24 Ir1 C26 C25 -37.3(4)
Cl1 Ir1 C26 C25 145.7(4)
C1 Ir1 C26 C27 -2.5(8)
N1 Ir1 C26 C27 178.8(3)
C28 Ir1 C26 C27 38.8(3)
C24 Ir1 C26 C27 82.4(4)
C25 Ir1 C26 C27 119.7(5)
Cl1 Ir1 C26 C27 -94.6(3)
C1 Ir1 C26 C31 115.7(7)
N1 Ir1 C26 C31 -63.0(7)
C28 Ir1 C26 C31 157.0(7)
C27 Ir1 C26 C31 118.2(8)
C24 Ir1 C26 C31 -159.4(7)
C25 Ir1 C26 C31 -122.1(8)
Cl1 Ir1 C26 C31 23.6(6)
C25 C26 C27 C28 -2.4(7)
C31 C26 C27 C28 178.4(6)
Ir1 C26 C27 C28 -62.8(4)
C25 C26 C27 C32 -176.2(6)
C31 C26 C27 C32 4.5(10)
Ir1 C26 C27 C32 123.4(6)
C25 C26 C27 Ir1 60.4(4)
C31 C26 C27 Ir1 -118.8(6)
C1 Ir1 C27 C28 -65.4(4)
N1 Ir1 C27 C28 112.8(6)
C24 Ir1 C27 C28 38.5(4)
C25 Ir1 C27 C28 80.9(4)
C26 Ir1 C27 C28 115.7(5)
Cl1 Ir1 C27 C28 -157.1(4)
C1 Ir1 C27 C26 178.9(3)
N1 Ir1 C27 C26 -2.9(8)
C28 Ir1 C27 C26 -115.7(5)
C24 Ir1 C27 C26 -77.2(4)
C25 Ir1 C27 C26 -34.8(4)
Cl1 Ir1 C27 C26 87.2(3)
C1 Ir1 C27 C32 57.4(7)
N1 Ir1 C27 C32 -124.4(7)
C28 Ir1 C27 C32 122.8(8)
C24 Ir1 C27 C32 161.3(7)
C25 Ir1 C27 C32 -156.3(7)
C26 Ir1 C27 C32 -121.5(8)
Cl1 Ir1 C27 C32 -34.3(6)
C26 C27 C28 C24 1.9(7)
C32 C27 C28 C24 175.6(6)
Ir1 C27 C28 C24 -63.1(4)
C26 C27 C28 C33 -174.5(6)
C32 C27 C28 C33 -0.9(10)
Ir1 C27 C28 C33 120.5(6)
C26 C27 C28 Ir1 65.0(4)
C32 C27 C28 Ir1 -121.4(6)
C25 C24 C28 C27 -0.9(7)
C29 C24 C28 C27 -165.3(6)
Ir1 C24 C28 C27 62.6(4)
C25 C24 C28 C33 175.6(6)
C29 C24 C28 C33 11.3(10)
Ir1 C24 C28 C33 -120.9(6)
C25 C24 C28 Ir1 -63.5(4)
C29 C24 C28 Ir1 132.2(6)
C1 Ir1 C28 C27 125.9(4)
N1 Ir1 C28 C27 -145.0(4)
C24 Ir1 C28 C27 -116.4(5)
C25 Ir1 C28 C27 -79.0(4)
C26 Ir1 C28 C27 -38.8(4)
Cl1 Ir1 C28 C27 29.8(4)
C1 Ir1 C28 C24 -117.7(4)
N1 Ir1 C28 C24 -28.6(6)
C27 Ir1 C28 C24 116.4(5)
C25 Ir1 C28 C24 37.4(4)
C26 Ir1 C28 C24 77.6(4)
Cl1 Ir1 C28 C24 146.2(3)
C1 Ir1 C28 C33 3.3(7)
N1 Ir1 C28 C33 92.4(7)
C27 Ir1 C28 C33 -122.6(8)
C24 Ir1 C28 C33 121.0(8)
C25 Ir1 C28 C33 158.4(7)
C26 Ir1 C28 C33 -161.4(7)
Cl1 Ir1 C28 C33 -92.8(7)
